data_2222893
loop_
_publ_author_name
'Farnum, Gregory A.'
'LaDuca, Robert L.'

_publ_section_title
;
 1,4-Bis(4-pyridylmethyl)piperazin-1-ium perchlorate fumaric acid
 hemisolvate
;
_journal_coeditor_code TK2492
_journal_issue 8
_journal_name_full 'Acta Crystallographica Section E'
_journal_page_first o1817
_journal_paper_doi 10.1107/S1600536809026026
_journal_volume 65
_journal_year 2009
_chemical_formula_iupac '2C16 H21 N4 +, 2Cl O4 -, C4 H4 O4'
_chemical_formula_moiety '2(C16 H21 N4 +), 2(Cl O4 -), C4 H4 O4'
_chemical_formula_sum 'C36 H46 Cl2 N8 O12'
_chemical_formula_weight 853.70
_chemical_name_systematic
;
Bis[1,4-bis(4-pyridylmethyl)piperazin-1-ium] bis(perchlorate) fumaric acid
solvate
;
_space_group_IT_number 2
_symmetry_cell_setting triclinic
_symmetry_space_group_name_Hall '-P 1'
_symmetry_space_group_name_H-M 'P -1'
_atom_sites_solution_hydrogens geom
_atom_sites_solution_primary direct
_atom_sites_solution_secondary difmap
_audit_creation_method SHELXL-97
_cell_angle_alpha 88.691(2)
_cell_angle_beta 83.785(2)
_cell_angle_gamma 66.749(2)
_cell_formula_units_Z 1
_cell_length_a 7.7287(9)
_cell_length_b 9.6415(11)
_cell_length_c 14.3440(17)
_cell_measurement_reflns_used 14571
_cell_measurement_temperature 173(2)
_cell_measurement_theta_max 25.4
_cell_measurement_theta_min 2.3
_cell_volume 976.0(2)
_computing_cell_refinement 'APEX2 (Bruker, 2006)'
_computing_data_collection 'APEX2 (Bruker, 2006)'
_computing_data_reduction 'SAINT (Bruker, 2006)'
_computing_molecular_graphics
;
<i>Crystal Maker</i> (Palmer, 2005)
;
_computing_publication_material 'SHELXL97 (Sheldrick, 2008) and <i>PLATON</i> (Spek, 2009)'
_computing_structure_refinement 'SHELXL97 (Sheldrick, 2008)'
_computing_structure_solution 'SHELXS97 (Sheldrick, 2008)'
_diffrn_ambient_temperature 173(2)
_diffrn_measured_fraction_theta_full 0.999
_diffrn_measured_fraction_theta_max 0.998
_diffrn_measurement_device_type 'Bruker APEXII'
_diffrn_measurement_method \w-\y
_diffrn_radiation_monochromator graphite
_diffrn_radiation_source 'fine-focus sealed tube'
_diffrn_radiation_type MoK\a
_diffrn_radiation_wavelength 0.71073
_diffrn_reflns_av_R_equivalents 0.031
_diffrn_reflns_av_sigmaI/netI 0.024
_diffrn_reflns_limit_h_max 9
_diffrn_reflns_limit_h_min -9
_diffrn_reflns_limit_k_max 11
_diffrn_reflns_limit_k_min -11
_diffrn_reflns_limit_l_max 17
_diffrn_reflns_limit_l_min -17
_diffrn_reflns_number 14571
_diffrn_reflns_theta_full 25.0
_diffrn_reflns_theta_max 25.4
_diffrn_reflns_theta_min 2.3
_diffrn_standards_decay_% '< 1'
_diffrn_standards_interval_count 0
_diffrn_standards_number 0
_exptl_absorpt_coefficient_mu 0.240
_exptl_absorpt_correction_T_max 0.969
_exptl_absorpt_correction_T_min 0.908
_exptl_absorpt_correction_type multi-scan
_exptl_absorpt_process_details '(SADABS; Sheldrick, 1996)'
_exptl_crystal_colour colourless
_exptl_crystal_density_diffrn 1.452
_exptl_crystal_density_method 'not measured'
_exptl_crystal_description block
_exptl_crystal_F_000 448
_exptl_crystal_size_max 0.41
_exptl_crystal_size_mid 0.21
_exptl_crystal_size_min 0.13
_refine_diff_density_max 0.36
_refine_diff_density_min -0.38
_refine_ls_extinction_method none
_refine_ls_goodness_of_fit_ref 1.05
_refine_ls_hydrogen_treatment mixed
_refine_ls_matrix_type full
_refine_ls_number_parameters 268
_refine_ls_number_reflns 3593
_refine_ls_number_restraints 0
_refine_ls_restrained_S_all 1.05
_refine_ls_R_factor_all 0.041
_refine_ls_R_factor_gt 0.036
_refine_ls_shift/su_max_lt 0.001
_refine_ls_shift/su_mean 0.000
_refine_ls_structure_factor_coef Fsqd
_refine_ls_weighting_details 'calc w=1/[\s^2^(Fo^2^)+(0.0395P)^2^+0.5777P] where P=(Fo^2^+2Fc^2^)/3'
_refine_ls_weighting_scheme calc
_refine_ls_wR_factor_gt 0.089
_refine_ls_wR_factor_ref 0.092
_reflns_number_gt 3178
_reflns_number_total 3593
_reflns_threshold_expression I>2\s(I)
_cod_data_source_file tk2492.cif
_cod_data_source_block I
_cod_depositor_comments
;

2019-10-14
Z value and formula fixed to values more according to usual
chemical conventions.                 miguel
;
_cod_original_formula_sum 'C18 H23 Cl N4 O6'
_cod_original_formula_weight 426.85
_cod_original_formula_moiety 'C16 H21 N4 +, Cl O4 -, 0.5(C4 H4 O4)'
_cod_original_formula_iupac 'C16 H21 N4 +, Cl O4 -, 0.5C4 H4 O4'
_cod_original_formula_units_Z 2
_cod_database_code 2222893
_cod_database_fobs_code 2222893

loop_
_symmetry_equiv_pos_as_xyz
'x, y, z'
'-x, -y, -z'

loop_
_atom_site_type_symbol
_atom_site_label
_atom_site_fract_x
_atom_site_fract_y
_atom_site_fract_z
_atom_site_U_iso_or_equiv
_atom_site_adp_type
_atom_site_calc_flag
_atom_site_refinement_flags
_atom_site_occupancy
_atom_site_disorder_assembly
_atom_site_disorder_group
N N2 0.14315(19) 0.60021(15) 0.29972(9) 0.0221(3) Uani d . 1 . .
N N3 0.12885(19) 0.80520(15) 0.14915(9) 0.0195(3) Uani d . 1 . .
H H3N 0.005(3) 0.828(2) 0.1385(13) 0.023 Uiso d . 1 . .
C C7 0.1416(2) 0.55727(19) 0.20264(12) 0.0251(4) Uani d . 1 . .
H H7A 0.0094 0.5841 0.1892 0.030 Uiso calc R 1 . .
H H7B 0.2108 0.4467 0.1936 0.030 Uiso calc R 1 . .
N N1 0.3877(2) 0.04563(16) 0.39116(10) 0.0283(3) Uani d . 1 . .
C C2 0.0899(3) 0.2558(2) 0.39796(12) 0.0284(4) Uani d . 1 . .
H H2 -0.0442 0.2929 0.4102 0.034 Uiso calc R 1 . .
C C10 0.1253(2) 0.84885(18) 0.24896(11) 0.0226(3) Uani d . 1 . .
H H10A 0.0515 0.9588 0.2586 0.027 Uiso calc R 1 . .
H H10B 0.2561 0.8254 0.2637 0.027 Uiso calc R 1 . .
C C8 0.2342(2) 0.63786(18) 0.13586(12) 0.0241(4) Uani d . 1 . .
H H8A 0.3676 0.6088 0.1480 0.029 Uiso calc R 1 . .
H H8B 0.2333 0.6081 0.0704 0.029 Uiso calc R 1 . .
C C3 0.1772(2) 0.35304(18) 0.36903(11) 0.0234(4) Uani d . 1 . .
N N4 0.76043(19) 0.86552(17) 0.10634(10) 0.0261(3) Uani d . 1 . .
C C11 0.1980(2) 0.89600(18) 0.07906(12) 0.0224(3) Uani d . 1 . .
H H11A 0.1951 0.8615 0.0150 0.027 Uiso calc R 1 . .
H H11B 0.1099 1.0034 0.0862 0.027 Uiso calc R 1 . .
C C9 0.0361(2) 0.76287(18) 0.31339(12) 0.0238(4) Uani d . 1 . .
H H9A 0.0339 0.7917 0.3794 0.029 Uiso calc R 1 . .
H H9B -0.0962 0.7896 0.3002 0.029 Uiso calc R 1 . .
C C4 0.3730(2) 0.29139(19) 0.34948(11) 0.0244(4) Uani d . 1 . .
H H4 0.4382 0.3534 0.3280 0.029 Uiso calc R 1 . .
C C15 0.4238(2) 0.99776(19) 0.13418(12) 0.0249(4) Uani d . 1 . .
H H15 0.3188 1.0839 0.1600 0.030 Uiso calc R 1 . .
C C16 0.6071(2) 0.9846(2) 0.14065(12) 0.0268(4) Uani d . 1 . .
H H16 0.6248 1.0639 0.1709 0.032 Uiso calc R 1 . .
C C5 0.4719(3) 0.13881(19) 0.36167(12) 0.0273(4) Uani d . 1 . .
H H5 0.6060 0.0981 0.3485 0.033 Uiso calc R 1 . .
C C14 0.3955(2) 0.88367(18) 0.08945(11) 0.0202(3) Uani d . 1 . .
C C6 0.0591(2) 0.51999(19) 0.36533(13) 0.0282(4) Uani d . 1 . .
H H6A -0.0668 0.5346 0.3472 0.034 Uiso calc R 1 . .
H H6B 0.0398 0.5652 0.4289 0.034 Uiso calc R 1 . .
C C1 0.1992(3) 0.1050(2) 0.40882(12) 0.0300(4) Uani d . 1 . .
H H1 0.1375 0.0403 0.4298 0.036 Uiso calc R 1 . .
C C12 0.7322(2) 0.7561(2) 0.06285(12) 0.0261(4) Uani d . 1 . .
H H12 0.8397 0.6706 0.0383 0.031 Uiso calc R 1 . .
O O1 0.55138(19) 0.75287(15) 0.40307(10) 0.0365(3) Uani d . 1 . .
H H1A 0.496(3) 0.857(3) 0.3980(15) 0.044 Uiso d . 1 . .
C C17 0.4406(2) 0.70070(19) 0.45469(12) 0.0261(4) Uani d . 1 . .
Cl Cl1 0.78159(6) 0.33434(5) 0.16421(3) 0.02773(13) Uani d . 1 . .
O O5 0.7247(2) 0.45702(18) 0.22864(11) 0.0539(4) Uani d . 1 . .
O O6 0.9359(3) 0.3305(3) 0.10017(15) 0.0877(7) Uani d . 1 . .
C C18 0.5308(2) 0.53460(19) 0.46587(13) 0.0281(4) Uani d . 1 . .
H H18 0.6356 0.4764 0.4228 0.034 Uiso calc R 1 . .
O O2 0.28278(17) 0.77780(14) 0.49090(10) 0.0342(3) Uani d . 1 . .
O O3 0.8334(3) 0.19613(18) 0.21367(14) 0.0673(5) Uani d . 1 . .
O O4 0.6259(2) 0.34683(18) 0.11388(11) 0.0555(4) Uani d . 1 . .
C C13 0.5544(2) 0.76136(19) 0.05197(12) 0.0243(4) Uani d . 1 . .
H H13 0.5408 0.6823 0.0192 0.029 Uiso calc R 1 . .

loop_
_atom_site_aniso_label
_atom_site_aniso_U_11
_atom_site_aniso_U_22
_atom_site_aniso_U_33
_atom_site_aniso_U_12
_atom_site_aniso_U_13
_atom_site_aniso_U_23
N2 0.0246(7) 0.0196(7) 0.0218(7) -0.0091(6) -0.0001(6) 0.0040(5)
N3 0.0152(6) 0.0221(7) 0.0233(7) -0.0091(6) -0.0048(5) 0.0053(5)
C7 0.0299(9) 0.0217(8) 0.0265(9) -0.0128(7) -0.0051(7) 0.0032(7)
N1 0.0347(8) 0.0221(7) 0.0273(8) -0.0110(6) -0.0015(6) 0.0027(6)
C2 0.0277(9) 0.0285(9) 0.0300(9) -0.0131(7) 0.0002(7) 0.0046(7)
C10 0.0253(8) 0.0197(8) 0.0240(8) -0.0097(7) -0.0050(7) 0.0023(6)
C8 0.0258(9) 0.0217(8) 0.0236(8) -0.0083(7) -0.0022(7) 0.0011(6)
C3 0.0288(9) 0.0235(8) 0.0187(8) -0.0118(7) -0.0010(7) 0.0033(6)
N4 0.0213(7) 0.0348(8) 0.0265(7) -0.0152(6) -0.0046(6) 0.0054(6)
C11 0.0182(8) 0.0253(8) 0.0252(8) -0.0097(7) -0.0055(6) 0.0093(7)
C9 0.0233(8) 0.0220(8) 0.0242(8) -0.0077(7) 0.0001(7) 0.0022(7)
C4 0.0286(9) 0.0251(9) 0.0229(8) -0.0147(7) -0.0011(7) 0.0020(7)
C15 0.0222(8) 0.0239(8) 0.0288(9) -0.0102(7) 0.0002(7) 0.0022(7)
C16 0.0285(9) 0.0305(9) 0.0277(9) -0.0185(8) -0.0032(7) 0.0021(7)
C5 0.0270(9) 0.0264(9) 0.0277(9) -0.0101(7) -0.0019(7) 0.0014(7)
C14 0.0184(8) 0.0242(8) 0.0201(8) -0.0105(7) -0.0044(6) 0.0084(6)
C6 0.0271(9) 0.0245(9) 0.0298(9) -0.0091(7) 0.0051(7) 0.0054(7)
C1 0.0371(10) 0.0262(9) 0.0317(9) -0.0183(8) -0.0017(8) 0.0048(7)
C12 0.0195(8) 0.0299(9) 0.0273(9) -0.0088(7) -0.0007(7) 0.0019(7)
O1 0.0351(7) 0.0220(7) 0.0471(8) -0.0093(6) 0.0085(6) 0.0065(6)
C17 0.0285(9) 0.0253(9) 0.0269(9) -0.0127(7) -0.0054(7) 0.0042(7)
Cl1 0.0276(2) 0.0264(2) 0.0286(2) -0.01057(17) 0.00035(17) -0.00359(17)
O5 0.0618(10) 0.0491(9) 0.0518(9) -0.0238(8) 0.0021(8) -0.0249(7)
O6 0.0777(14) 0.1239(18) 0.0735(13) -0.0640(14) 0.0431(11) -0.0279(12)
C18 0.0270(9) 0.0237(9) 0.0335(9) -0.0101(7) -0.0030(7) 0.0012(7)
O2 0.0263(7) 0.0255(7) 0.0473(8) -0.0082(5) 0.0007(6) 0.0072(6)
O3 0.0694(12) 0.0396(9) 0.0948(14) -0.0176(8) -0.0373(10) 0.0257(9)
O4 0.0474(9) 0.0555(10) 0.0560(10) -0.0064(8) -0.0259(8) -0.0122(8)
C13 0.0228(8) 0.0276(9) 0.0252(9) -0.0127(7) -0.0032(7) 0.0011(7)

loop_
_atom_type_symbol
_atom_type_description
_atom_type_scat_dispersion_real
_atom_type_scat_dispersion_imag
_atom_type_scat_source
C C 0.0033 0.0016 'International Tables Vol C Tables 4.2.6.8 and 6.1.1.4'
H H 0.0000 0.0000 'International Tables Vol C Tables 4.2.6.8 and 6.1.1.4'
N N 0.0061 0.0033 'International Tables Vol C Tables 4.2.6.8 and 6.1.1.4'
O O 0.0106 0.0060 'International Tables Vol C Tables 4.2.6.8 and 6.1.1.4'
Cl Cl 0.1484 0.1585 'International Tables Vol C Tables 4.2.6.8 and 6.1.1.4'

loop_
_geom_angle_atom_site_label_1
_geom_angle_atom_site_label_2
_geom_angle_atom_site_label_3
_geom_angle_site_symmetry_1
_geom_angle_site_symmetry_3
_geom_angle
_geom_angle_publ_flag
C6 N2 C9 . . 109.37(13) ?
C6 N2 C7 . . 110.81(13) ?
C9 N2 C7 . . 109.43(13) ?
C10 N3 C8 . . 109.52(12) ?
C10 N3 C11 . . 113.55(12) ?
C8 N3 C11 . . 113.77(13) ?
C10 N3 H3N . . 107.0(11) ?
C8 N3 H3N . . 107.2(11) ?
C11 N3 H3N . . 105.2(11) ?
N2 C7 C8 . . 110.08(13) ?
N2 C7 H7A . . 109.6 ?
C8 C7 H7A . . 109.6 ?
N2 C7 H7B . . 109.6 ?
C8 C7 H7B . . 109.6 ?
H7A C7 H7B . . 108.2 ?
C1 N1 C5 . . 117.52(15) ?
C1 C2 C3 . . 119.45(17) ?
C1 C2 H2 . . 120.3 ?
C3 C2 H2 . . 120.3 ?
N3 C10 C9 . . 109.59(13) ?
N3 C10 H10A . . 109.8 ?
C9 C10 H10A . . 109.8 ?
N3 C10 H10B . . 109.8 ?
C9 C10 H10B . . 109.8 ?
H10A C10 H10B . . 108.2 ?
N3 C8 C7 . . 109.62(13) ?
N3 C8 H8A . . 109.7 ?
C7 C8 H8A . . 109.7 ?
N3 C8 H8B . . 109.7 ?
C7 C8 H8B . . 109.7 ?
H8A C8 H8B . . 108.2 ?
C4 C3 C2 . . 117.62(16) ?
C4 C3 C6 . . 122.93(15) ?
C2 C3 C6 . . 119.36(15) ?
C16 N4 C12 . . 117.42(14) ?
C14 C11 N3 . . 113.66(12) ?
C14 C11 H11A . . 108.8 ?
N3 C11 H11A . . 108.8 ?
C14 C11 H11B . . 108.8 ?
N3 C11 H11B . . 108.8 ?
H11A C11 H11B . . 107.7 ?
N2 C9 C10 . . 110.42(13) ?
N2 C9 H9A . . 109.6 ?
C10 C9 H9A . . 109.6 ?
N2 C9 H9B . . 109.6 ?
C10 C9 H9B . . 109.6 ?
H9A C9 H9B . . 108.1 ?
C5 C4 C3 . . 119.24(15) ?
C5 C4 H4 . . 120.4 ?
C3 C4 H4 . . 120.4 ?
C16 C15 C14 . . 119.15(16) ?
C16 C15 H15 . . 120.4 ?
C14 C15 H15 . . 120.4 ?
N4 C16 C15 . . 123.15(16) ?
N4 C16 H16 . . 118.4 ?
C15 C16 H16 . . 118.4 ?
N1 C5 C4 . . 123.06(16) ?
N1 C5 H5 . . 118.5 ?
C4 C5 H5 . . 118.5 ?
C15 C14 C13 . . 117.85(15) ?
C15 C14 C11 . . 120.58(15) ?
C13 C14 C11 . . 121.53(15) ?
N2 C6 C3 . . 113.82(14) ?
N2 C6 H6A . . 108.8 ?
C3 C6 H6A . . 108.8 ?
N2 C6 H6B . . 108.8 ?
C3 C6 H6B . . 108.8 ?
H6A C6 H6B . . 107.7 ?
N1 C1 C2 . . 123.08(16) ?
N1 C1 H1 . . 118.5 ?
C2 C1 H1 . . 118.5 ?
N4 C12 C13 . . 123.18(16) ?
N4 C12 H12 . . 118.4 ?
C13 C12 H12 . . 118.4 ?
C17 O1 H1A . . 112.1(14) ?
O2 C17 O1 . . 124.70(16) ?
O2 C17 C18 . . 122.91(16) ?
O1 C17 C18 . . 112.39(15) ?
O6 Cl1 O5 . . 111.03(11) ?
O6 Cl1 O3 . . 109.67(14) ?
O5 Cl1 O3 . . 109.73(11) ?
O6 Cl1 O4 . . 109.55(12) ?
O5 Cl1 O4 . . 109.66(10) ?
O3 Cl1 O4 . . 107.13(10) ?
C18 C18 C17 2_666 . 121.9(2) ?
C18 C18 H18 2_666 . 119.1 ?
C17 C18 H18 . . 119.1 ?
C12 C13 C14 . . 119.23(15) ?
C12 C13 H13 . . 120.4 ?
C14 C13 H13 . . 120.4 ?

loop_
_geom_bond_atom_site_label_1
_geom_bond_atom_site_label_2
_geom_bond_site_symmetry_2
_geom_bond_distance
_geom_bond_publ_flag
N2 C6 . 1.462(2) ?
N2 C9 . 1.462(2) ?
N2 C7 . 1.464(2) ?
N3 C10 . 1.496(2) ?
N3 C8 . 1.499(2) ?
N3 C11 . 1.5082(19) ?
N3 H3N . 0.925(19) ?
C7 C8 . 1.513(2) ?
C7 H7A . 0.9900 ?
C7 H7B . 0.9900 ?
N1 C1 . 1.336(2) ?
N1 C5 . 1.340(2) ?
C2 C1 . 1.379(2) ?
C2 C3 . 1.388(2) ?
C2 H2 . 0.9500 ?
C10 C9 . 1.515(2) ?
C10 H10A . 0.9900 ?
C10 H10B . 0.9900 ?
C8 H8A . 0.9900 ?
C8 H8B . 0.9900 ?
C3 C4 . 1.388(2) ?
C3 C6 . 1.508(2) ?
N4 C16 . 1.338(2) ?
N4 C12 . 1.339(2) ?
C11 C14 . 1.507(2) ?
C11 H11A . 0.9900 ?
C11 H11B . 0.9900 ?
C9 H9A . 0.9900 ?
C9 H9B . 0.9900 ?
C4 C5 . 1.382(2) ?
C4 H4 . 0.9500 ?
C15 C16 . 1.385(2) ?
C15 C14 . 1.386(2) ?
C15 H15 . 0.9500 ?
C16 H16 . 0.9500 ?
C5 H5 . 0.9500 ?
C14 C13 . 1.389(2) ?
C6 H6A . 0.9900 ?
C6 H6B . 0.9900 ?
C1 H1 . 0.9500 ?
C12 C13 . 1.381(2) ?
C12 H12 . 0.9500 ?
O1 C17 . 1.312(2) ?
O1 H1A . 0.93(2) ?
C17 O2 . 1.214(2) ?
C17 C18 . 1.486(2) ?
Cl1 O6 . 1.4129(17) ?
Cl1 O5 . 1.4135(14) ?
Cl1 O3 . 1.4271(16) ?
Cl1 O4 . 1.4329(15) ?
C18 C18 2_666 1.323(4) ?
C18 H18 . 0.9500 ?
C13 H13 . 0.9500 ?

loop_
_geom_hbond_atom_site_label_D
_geom_hbond_atom_site_label_H
_geom_hbond_atom_site_label_A
_geom_hbond_site_symmetry_A
_geom_hbond_distance_DH
_geom_hbond_distance_HA
_geom_hbond_distance_DA
_geom_hbond_angle_DHA
N3 H3N N4 1_455 0.925(19) 1.884(19) 2.8067(19) 175.0(17)
O1 H1A N1 1_565 0.93(2) 1.68(2) 2.6081(19) 178(2)
C10 H10A O3 1_465 0.99 2.37 3.281(2) 153(2)
C12 H12 O6 2_765 0.95 2.49 3.138(3) 126(2)

loop_
_geom_torsion_atom_site_label_1
_geom_torsion_atom_site_label_2
_geom_torsion_atom_site_label_3
_geom_torsion_atom_site_label_4
_geom_torsion_site_symmetry_1
_geom_torsion_site_symmetry_2
_geom_torsion_site_symmetry_3
_geom_torsion_site_symmetry_4
_geom_torsion
_geom_torsion_publ_flag
C6 N2 C7 C8 . . . . -178.35(13) ?
C9 N2 C7 C8 . . . . 60.97(17) ?
C8 N3 C10 C9 . . . . -57.20(16) ?
C11 N3 C10 C9 . . . . 174.41(12) ?
C10 N3 C8 C7 . . . . 57.58(16) ?
C11 N3 C8 C7 . . . . -174.15(12) ?
N2 C7 C8 N3 . . . . -59.62(17) ?
C1 C2 C3 C4 . . . . 1.9(3) ?
C1 C2 C3 C6 . . . . -174.69(16) ?
C10 N3 C11 C14 . . . . 59.12(18) ?
C8 N3 C11 C14 . . . . -67.06(18) ?
C6 N2 C9 C10 . . . . 177.63(14) ?
C7 N2 C9 C10 . . . . -60.81(17) ?
N3 C10 C9 N2 . . . . 59.18(17) ?
C2 C3 C4 C5 . . . . -1.6(2) ?
C6 C3 C4 C5 . . . . 174.91(16) ?
C12 N4 C16 C15 . . . . 0.9(2) ?
C14 C15 C16 N4 . . . . -0.6(3) ?
C1 N1 C5 C4 . . . . 0.3(3) ?
C3 C4 C5 N1 . . . . 0.5(3) ?
C16 C15 C14 C13 . . . . -0.8(2) ?
C16 C15 C14 C11 . . . . -178.52(15) ?
N3 C11 C14 C15 . . . . -101.07(17) ?
N3 C11 C14 C13 . . . . 81.28(19) ?
C9 N2 C6 C3 . . . . -170.06(14) ?
C7 N2 C6 C3 . . . . 69.22(18) ?
C4 C3 C6 N2 . . . . 28.0(2) ?
C2 C3 C6 N2 . . . . -155.56(16) ?
C5 N1 C1 C2 . . . . 0.1(3) ?
C3 C2 C1 N1 . . . . -1.2(3) ?
C16 N4 C12 C13 . . . . 0.2(2) ?
O2 C17 C18 C18 . . . 2_666 -18.1(3) ?
O1 C17 C18 C18 . . . 2_666 160.9(2) ?
N4 C12 C13 C14 . . . . -1.6(3) ?
C15 C14 C13 C12 . . . . 1.8(2) ?
C11 C14 C13 C12 . . . . 179.51(15) ?
